data_7239240
loop_
_publ_author_name
'Kamatchi, Thangavel Sathiya'
'Kalaivani, Palaniappan'
'Poornima, Paramasivan'
'Padma, Viswanadha Vijaya'
'Fronczek, Frank R.'
'Natarajan, Karuppannan'

_publ_section_title
;
 New organometallic ruthenium(ii) complexes containing chelidonic acid
 (4-oxo-4H-pyran-2,6-dicarboxylic acid): synthesis, structure and in vitro
 biological activity
;
_journal_issue 4
_journal_name_full 'RSC Adv.'
_journal_page_first 2004
_journal_paper_doi 10.1039/C3RA43865A
_journal_volume 4
_journal_year 2014
_chemical_formula_moiety 'C46 H35 N O7 P2 Ru, 2(C2 H3 N), H2 O'
_chemical_formula_sum 'C50 H43 N3 O8 P2 Ru'
_chemical_formula_weight 976.88
_space_group_IT_number 36
_space_group_name_Hall 'C 2c -2'
_space_group_name_H-M_alt 'C m c 21'
_symmetry_cell_setting orthorhombic
_symmetry_space_group_name_Hall 'C 2c -2'
_symmetry_space_group_name_H-M 'C m c 21'
_atom_sites_solution_hydrogens geom
_atom_sites_solution_primary direct
_atom_sites_solution_secondary difmap
_audit_creation_method SHELXL-97
_cell_angle_alpha 90
_cell_angle_beta 90
_cell_angle_gamma 90
_cell_formula_units_Z 4
_cell_length_a 15.2610(3)
_cell_length_b 18.5190(4)
_cell_length_c 16.2330(3)
_cell_measurement_reflns_used 4548
_cell_measurement_temperature 100.0(5)
_cell_measurement_theta_max 34.1
_cell_measurement_theta_min 2.5
_cell_volume 4587.75(16)
_computing_cell_refinement 'Denzo and Scalepack (Otwinowski & Minor, 1997)'
_computing_data_collection 'COLLECT (Nonius, 2000)'
_computing_data_reduction 'Denzo and Scalepack (Otwinowski & Minor, 1997)'
_computing_molecular_graphics 'Ortep-3 for Windows (Farrugia, 1997)'
_computing_publication_material 'SHELXL-97 (Sheldrick, 1997)'
_computing_structure_refinement 'SHELXL-97 (Sheldrick, 1997)'
_computing_structure_solution 'SIR97 (Altomare et al., 1999)'
_diffrn_ambient_temperature 100.0(5)
_diffrn_measured_fraction_theta_full 0.996
_diffrn_measured_fraction_theta_max 0.933
_diffrn_measurement_device_type 'Nonius KappaCCD'
_diffrn_measurement_method ' \w scans with \k offsets'
_diffrn_radiation_monochromator graphite
_diffrn_radiation_source 'fine-focus sealed tube'
_diffrn_radiation_type MoK\a
_diffrn_radiation_wavelength 0.71073
_diffrn_reflns_av_R_equivalents 0.041
_diffrn_reflns_av_sigmaI/netI 0.0265
_diffrn_reflns_limit_h_max 22
_diffrn_reflns_limit_h_min -22
_diffrn_reflns_limit_k_max 27
_diffrn_reflns_limit_k_min -27
_diffrn_reflns_limit_l_max 25
_diffrn_reflns_limit_l_min -25
_diffrn_reflns_number 28264
_diffrn_reflns_theta_full 25.00
_diffrn_reflns_theta_max 34.1
_diffrn_reflns_theta_min 2.6
_exptl_absorpt_coefficient_mu 0.469
_exptl_absorpt_correction_T_max 0.892
_exptl_absorpt_correction_T_min 0.853
_exptl_absorpt_correction_type multi-scan
_exptl_absorpt_process_details 'Denzo and Scalepack (Otwinowski & Minor, 1997)'
_exptl_crystal_colour colorless
_exptl_crystal_density_diffrn 1.414
_exptl_crystal_density_method 'not measured'
_exptl_crystal_description 'needle fragment'
_exptl_crystal_F_000 2008
_exptl_crystal_size_max 0.35
_exptl_crystal_size_mid 0.30
_exptl_crystal_size_min 0.25
_refine_diff_density_max 0.819
_refine_diff_density_min -0.899
_refine_diff_density_rms 0.070
_refine_ls_abs_structure_details 'Flack H D (1983), Acta Cryst. A39, 876-881'
_refine_ls_abs_structure_Flack 0.467(16)
_refine_ls_extinction_coef 0.00232(19)
_refine_ls_extinction_expression Fc^*^=kFc[1+0.001xFc^2^\l^3^/sin(2\q)]^-1/4^
_refine_ls_extinction_method SHELXL
_refine_ls_goodness_of_fit_ref 1.024
_refine_ls_hydrogen_treatment mixed
_refine_ls_matrix_type full
_refine_ls_number_parameters 337
_refine_ls_number_reflns 8448
_refine_ls_number_restraints 1
_refine_ls_restrained_S_all 1.024
_refine_ls_R_factor_all 0.0323
_refine_ls_R_factor_gt 0.0292
_refine_ls_shift/su_max 0.001
_refine_ls_shift/su_mean 0.000
_refine_ls_structure_factor_coef Fsqd
_refine_ls_weighting_details 'calc w=1/[\s^2^(Fo^2^)+(0.0336P)^2^+4.8513P] where P=(Fo^2^+2Fc^2^)/3'
_refine_ls_weighting_scheme calc
_refine_ls_wR_factor_gt 0.0692
_refine_ls_wR_factor_ref 0.0712
_reflns_number_gt 8006
_reflns_number_total 8448
_reflns_threshold_expression I>2\s(I)
_cod_data_source_file c3ra43865a.txt
_cod_data_source_block 2PO
_cod_depositor_comments
;
The following automatic conversions were performed:

data item '_symmetry_cell_setting' value 'Orthorhombic' was changed
to 'orthorhombic' in accordance with the
/home/saulius/struct/COD-crude-data/automatic-downloads/DataCite-retrospective/RSC/depositions/lib/dictionaries/cif_core.dic
dictionary named 'cif_core.dic' version 2.4.2 last updated on
2011-04-26.

Automatic conversion script
Id: cif_fix_values 6909 2019-04-08 15:41:33Z antanas 
;
_cod_original_sg_symbol_Hall 'C 2c -2 '
_cod_original_sg_symbol_H-M 'C m c 21 '
_cod_database_code 7239240

loop_
_symmetry_equiv_pos_as_xyz
'x, y, z'
'-x, -y, z+1/2'
'-x, y, z'
'x, -y, z+1/2'
'x+1/2, y+1/2, z'
'-x+1/2, -y+1/2, z+1/2'
'-x+1/2, y+1/2, z'
'x+1/2, -y+1/2, z+1/2'

loop_
_atom_site_label
_atom_site_type_symbol
_atom_site_fract_x
_atom_site_fract_y
_atom_site_fract_z
_atom_site_U_iso_or_equiv
_atom_site_adp_type
_atom_site_occupancy
_atom_site_symmetry_multiplicity
_atom_site_calc_flag
_atom_site_refinement_flags
Ru1 Ru 0.0000 0.225447(7) 0.448000(5) 0.01214(4) Uani 1 2 d S
P1 P 0.15647(2) 0.222692(18) 0.45288(4) 0.01437(7) Uani 1 1 d .
O1 O 0.0000 0.11169(9) 0.47228(10) 0.0151(3) Uani 1 2 d S
O2 O 0.0000 0.00317(9) 0.41269(10) 0.0178(3) Uani 1 2 d S
O3 O 0.0000 0.06754(9) 0.26145(10) 0.0160(3) Uani 1 2 d S
O4 O 0.0000 -0.01696(11) 0.13123(12) 0.0302(4) Uani 1 2 d S
O5 O 0.0000 0.07832(10) 0.04607(11) 0.0243(4) Uani 1 2 d S
H5 H 0.0000 0.0521 0.0031 0.036 Uiso 1 2 d SR
O6 O 0.0000 0.28805(10) 0.24440(12) 0.0181(3) Uani 1 2 d S
O7 O 0.0000 0.38120(9) 0.39709(12) 0.0244(4) Uani 1 2 d S
N1 N 0.0000 0.24870(11) 0.57582(13) 0.0185(4) Uani 1 2 d S
C1 C 0.0000 0.11081(12) 0.33013(12) 0.0135(3) Uani 1 2 d S
C2 C 0.0000 0.18420(11) 0.33197(13) 0.0134(3) Uani 1 2 d S
C3 C 0.0000 0.22117(12) 0.25179(13) 0.0145(4) Uani 1 2 d S
C4 C 0.0000 0.17388(12) 0.17984(13) 0.0168(4) Uani 1 2 d S
H4 H 0.0000 0.1945 0.1262 0.020 Uiso 1 2 calc SR
C5 C 0.0000 0.10132(12) 0.18820(14) 0.0159(4) Uani 1 2 d S
C6 C 0.0000 0.07049(12) 0.40953(13) 0.0135(3) Uani 1 2 d S
C7 C 0.0000 0.04781(13) 0.11865(14) 0.0184(4) Uani 1 2 d S
C8 C 0.0000 0.32107(12) 0.41620(15) 0.0172(4) Uani 1 2 d S
C9 C 0.0000 0.25862(16) 0.64544(16) 0.0213(5) Uani 1 2 d S
C10 C 0.0000 0.26953(18) 0.73419(18) 0.0389(8) Uani 1 2 d S
H10A H -0.0401 0.3090 0.7482 0.058 Uiso 0.50 1 calc PR
H10B H 0.0593 0.2818 0.7525 0.058 Uiso 0.50 1 calc PR
H10C H -0.0192 0.2251 0.7616 0.058 Uiso 0.50 1 calc PR
C11 C 0.20420(13) 0.18072(10) 0.54514(11) 0.0179(3) Uani 1 1 d .
C12 C 0.29189(12) 0.19550(11) 0.56543(13) 0.0262(4) Uani 1 1 d .
H12 H 0.3250 0.2280 0.5325 0.031 Uiso 1 1 calc R
C13 C 0.33046(14) 0.16270(12) 0.63352(13) 0.0313(4) Uani 1 1 d .
H13 H 0.3900 0.1724 0.6466 0.038 Uiso 1 1 calc R
C14 C 0.28199(15) 0.11576(12) 0.68234(14) 0.0311(4) Uani 1 1 d .
H14 H 0.3080 0.0944 0.7296 0.037 Uiso 1 1 calc R
C15 C 0.19582(14) 0.09999(11) 0.66219(12) 0.0286(4) Uani 1 1 d .
H15 H 0.1632 0.0672 0.6952 0.034 Uiso 1 1 calc R
C16 C 0.15683(12) 0.13226(10) 0.59330(11) 0.0218(3) Uani 1 1 d .
H16 H 0.0979 0.1211 0.5794 0.026 Uiso 1 1 calc R
C17 C 0.21013(9) 0.31078(8) 0.45312(14) 0.0189(3) Uani 1 1 d .
C18 C 0.17647(12) 0.36467(9) 0.50454(11) 0.0211(3) Uani 1 1 d .
H18 H 0.1230 0.3569 0.5332 0.025 Uiso 1 1 calc R
C19 C 0.22105(13) 0.42965(10) 0.51384(13) 0.0266(4) Uani 1 1 d .
H19 H 0.1979 0.4662 0.5486 0.032 Uiso 1 1 calc R
C20 C 0.29944(14) 0.44117(11) 0.47228(15) 0.0338(5) Uani 1 1 d .
H20 H 0.3306 0.4851 0.4798 0.041 Uiso 1 1 calc R
C21 C 0.33186(15) 0.38907(12) 0.42031(16) 0.0363(5) Uani 1 1 d .
H21 H 0.3845 0.3978 0.3907 0.044 Uiso 1 1 calc R
C22 C 0.28818(13) 0.32357(11) 0.41059(13) 0.0282(4) Uani 1 1 d .
H22 H 0.3115 0.2876 0.3750 0.034 Uiso 1 1 calc R
C23 C 0.20906(12) 0.17282(10) 0.36990(11) 0.0179(3) Uani 1 1 d .
C24 C 0.24687(16) 0.10533(12) 0.38450(13) 0.0332(4) Uani 1 1 d .
H24 H 0.2494 0.0868 0.4390 0.040 Uiso 1 1 calc R
C25 C 0.2809(2) 0.06519(15) 0.31933(16) 0.0505(7) Uani 1 1 d .
H25 H 0.3062 0.0192 0.3295 0.061 Uiso 1 1 calc R
C26 C 0.2780(2) 0.09227(15) 0.23953(15) 0.0430(6) Uani 1 1 d .
H26 H 0.3011 0.0647 0.1952 0.052 Uiso 1 1 calc R
C27 C 0.24155(14) 0.15932(13) 0.22477(12) 0.0303(4) Uani 1 1 d .
H27 H 0.2405 0.1781 0.1703 0.036 Uiso 1 1 calc R
C28 C 0.20646(12) 0.19934(11) 0.28928(11) 0.0228(3) Uani 1 1 d .
H28 H 0.1806 0.2450 0.2785 0.027 Uiso 1 1 calc R
O1W O 0.0000 -0.09810(12) 0.27913(14) 0.0329(5) Uani 1 2 d S
H1W H 0.0000 -0.077(3) 0.227(3) 0.049 Uiso 1 2 d S
H2W H 0.0000 -0.056(3) 0.320(3) 0.049 Uiso 1 2 d S
N2 N 0.0000 0.4392(2) 0.6211(3) 0.0604(10) Uani 1 2 d S
C29 C 0.0000 0.4766(2) 0.6757(3) 0.0447(9) Uani 1 2 d S
C30 C 0.0000 0.5260(2) 0.7460(3) 0.0462(10) Uani 1 2 d S
H30A H -0.0323 0.5041 0.7918 0.069 Uiso 0.50 1 calc PR
H30B H -0.0282 0.5715 0.7302 0.069 Uiso 0.50 1 calc PR
H30C H 0.0605 0.5355 0.7632 0.069 Uiso 0.50 1 calc PR
N3 N 0.5000 0.2012(7) 0.4347(8) 0.173(5) Uani 1 2 d S
C31 C 0.5000 0.1416(6) 0.4491(5) 0.104(3) Uani 1 2 d S
C32 C 0.5000 0.0604(6) 0.4691(7) 0.155(5) Uani 1 2 d S
H32A H 0.4790 0.0333 0.4212 0.232 Uiso 0.50 1 calc PR
H32B H 0.4613 0.0513 0.5162 0.232 Uiso 0.50 1 calc PR
H32C H 0.5597 0.0449 0.4828 0.232 Uiso 0.50 1 calc PR

loop_
_atom_site_aniso_label
_atom_site_aniso_U_11
_atom_site_aniso_U_22
_atom_site_aniso_U_33
_atom_site_aniso_U_23
_atom_site_aniso_U_13
_atom_site_aniso_U_12
Ru1 0.01440(6) 0.01239(6) 0.00962(6) -0.00003(7) 0.000 0.000
P1 0.01456(13) 0.01536(14) 0.01319(19) -0.00050(16) -0.00056(19) -0.00112(10)
O1 0.0195(7) 0.0157(7) 0.0102(6) 0.0004(5) 0.000 0.000
O2 0.0236(8) 0.0159(7) 0.0141(7) 0.0018(6) 0.000 0.000
O3 0.0214(7) 0.0170(7) 0.0096(6) -0.0005(5) 0.000 0.000
O4 0.0547(13) 0.0202(9) 0.0159(8) -0.0040(7) 0.000 0.000
O5 0.0398(11) 0.0222(8) 0.0109(7) -0.0027(6) 0.000 0.000
O6 0.0216(8) 0.0153(7) 0.0174(8) 0.0039(7) 0.000 0.000
O7 0.0355(10) 0.0156(7) 0.0223(8) 0.0017(6) 0.000 0.000
N1 0.0202(9) 0.0163(8) 0.0190(9) -0.0004(7) 0.000 0.000
C1 0.0139(8) 0.0178(9) 0.0089(8) 0.0006(6) 0.000 0.000
C2 0.0132(8) 0.0157(8) 0.0113(8) -0.0004(6) 0.000 0.000
C3 0.0144(9) 0.0185(10) 0.0105(8) 0.0014(7) 0.000 0.000
C4 0.0210(10) 0.0182(9) 0.0113(8) 0.0005(7) 0.000 0.000
C5 0.0170(9) 0.0189(9) 0.0117(8) 0.0003(7) 0.000 0.000
C6 0.0131(8) 0.0163(9) 0.0111(8) 0.0005(7) 0.000 0.000
C7 0.0206(10) 0.0219(10) 0.0127(8) -0.0040(7) 0.000 0.000
C8 0.0196(9) 0.0161(9) 0.0158(9) 0.0009(8) 0.000 0.000
C9 0.0290(12) 0.0211(11) 0.0139(10) -0.0040(9) 0.000 0.000
C10 0.065(2) 0.0358(16) 0.0160(12) -0.0032(11) 0.000 0.000
C11 0.0191(8) 0.0190(7) 0.0155(7) -0.0007(5) -0.0040(5) 0.0019(6)
C12 0.0226(8) 0.0272(8) 0.0289(9) 0.0024(7) -0.0087(7) -0.0037(7)
C13 0.0287(9) 0.0322(10) 0.0330(10) 0.0009(8) -0.0155(8) -0.0014(7)
C14 0.0353(10) 0.0327(10) 0.0253(9) 0.0022(8) -0.0139(8) 0.0034(8)
C15 0.0320(9) 0.0317(9) 0.0222(8) 0.0087(7) -0.0050(7) 0.0025(7)
C16 0.0217(7) 0.0252(8) 0.0186(7) 0.0021(6) -0.0036(6) 0.0008(6)
C17 0.0189(6) 0.0184(5) 0.0195(7) 0.0016(7) -0.0033(7) -0.0035(4)
C18 0.0221(7) 0.0191(7) 0.0220(8) 0.0008(6) -0.0007(6) -0.0028(6)
C19 0.0323(9) 0.0180(7) 0.0296(9) -0.0023(6) -0.0044(7) -0.0027(7)
C20 0.0322(9) 0.0223(8) 0.0470(12) 0.0020(7) -0.0024(8) -0.0102(7)
C21 0.0296(9) 0.0320(10) 0.0475(12) -0.0008(8) 0.0073(8) -0.0146(8)
C22 0.0255(8) 0.0274(9) 0.0317(10) -0.0038(7) 0.0069(7) -0.0064(7)
C23 0.0161(7) 0.0207(8) 0.0168(7) -0.0023(6) -0.0003(5) -0.0020(6)
C24 0.0482(12) 0.0293(9) 0.0221(8) -0.0010(7) 0.0069(8) 0.0126(9)
C25 0.079(2) 0.0420(13) 0.0309(11) -0.0023(10) 0.0118(12) 0.0292(13)
C26 0.0582(16) 0.0452(13) 0.0256(11) -0.0083(9) 0.0114(10) 0.0171(12)
C27 0.0278(9) 0.0440(11) 0.0191(8) -0.0031(7) 0.0051(7) 0.0042(8)
C28 0.0212(7) 0.0286(8) 0.0186(7) -0.0002(6) 0.0006(6) 0.0022(6)
O1W 0.0493(13) 0.0259(10) 0.0234(10) -0.0019(8) 0.000 0.000
N2 0.058(2) 0.055(2) 0.068(3) -0.025(2) 0.000 0.000
C29 0.0336(18) 0.044(2) 0.056(3) -0.0121(18) 0.000 0.000
C30 0.0384(19) 0.050(2) 0.051(2) -0.0190(19) 0.000 0.000
N3 0.099(5) 0.272(12) 0.148(9) 0.104(10) 0.000 0.000
C31 0.059(3) 0.198(9) 0.055(3) 0.036(6) 0.000 0.000
C32 0.073(4) 0.199(9) 0.193(11) 0.150(9) 0.000 0.000

loop_
_atom_type_symbol
_atom_type_description
_atom_type_scat_dispersion_real
_atom_type_scat_dispersion_imag
_atom_type_scat_source
C C 0.0033 0.0016 'International Tables Vol C Tables 4.2.6.8 and 6.1.1.4'
H H 0.0000 0.0000 'International Tables Vol C Tables 4.2.6.8 and 6.1.1.4'
N N 0.0061 0.0033 'International Tables Vol C Tables 4.2.6.8 and 6.1.1.4'
O O 0.0106 0.0060 'International Tables Vol C Tables 4.2.6.8 and 6.1.1.4'
P P 0.1023 0.0942 'International Tables Vol C Tables 4.2.6.8 and 6.1.1.4'
Ru Ru -1.2594 0.8363 'International Tables Vol C Tables 4.2.6.8 and 6.1.1.4'

loop_
_geom_angle_atom_site_label_1
_geom_angle_atom_site_label_2
_geom_angle_atom_site_label_3
_geom_angle
_geom_angle_site_symmetry_1
_geom_angle_site_symmetry_3
C8 Ru1 C2 95.83(10) . .
C8 Ru1 N1 94.52(10) . .
C2 Ru1 N1 169.65(8) . .
C8 Ru1 O1 174.34(9) . .
C2 Ru1 O1 78.52(7) . .
N1 Ru1 O1 91.13(7) . .
C8 Ru1 P1 91.707(10) . 3
C2 Ru1 P1 91.301(15) . 3
N1 Ru1 P1 88.388(15) . 3
O1 Ru1 P1 88.448(9) . 3
C8 Ru1 P1 91.707(10) . .
C2 Ru1 P1 91.301(15) . .
N1 Ru1 P1 88.388(15) . .
O1 Ru1 P1 88.448(9) . .
P1 Ru1 P1 175.48(3) 3 .
C23 P1 C17 104.91(9) . .
C23 P1 C11 102.34(8) . .
C17 P1 C11 101.44(9) . .
C23 P1 Ru1 115.28(6) . .
C17 P1 Ru1 115.42(5) . .
C11 P1 Ru1 115.60(7) . .
C6 O1 Ru1 116.24(13) . .
C5 O3 C1 116.54(17) . .
C7 O5 H5 119.5 . .
C9 N1 Ru1 177.5(2) . .
C2 C1 O3 126.97(19) . .
C2 C1 C6 118.82(19) . .
O3 C1 C6 114.21(18) . .
C1 C2 C3 116.49(19) . .
C1 C2 Ru1 113.34(15) . .
C3 C2 Ru1 130.17(15) . .
O6 C3 C4 121.3(2) . .
O6 C3 C2 123.3(2) . .
C4 C3 C2 115.38(19) . .
C5 C4 C3 121.1(2) . .
C5 C4 H4 119.4 . .
C3 C4 H4 119.5 . .
O3 C5 C4 123.5(2) . .
O3 C5 C7 110.98(19) . .
C4 C5 C7 125.5(2) . .
O2 C6 O1 124.48(19) . .
O2 C6 C1 122.44(19) . .
O1 C6 C1 113.08(18) . .
O4 C7 O5 125.3(2) . .
O4 C7 C5 121.6(2) . .
O5 C7 C5 113.1(2) . .
O7 C8 Ru1 179.3(2) . .
N1 C9 C10 178.8(3) . .
C9 C10 H10A 109.5 . .
C9 C10 H10B 109.5 . .
H10A C10 H10B 109.5 . .
C9 C10 H10C 109.5 . .
H10A C10 H10C 109.5 . .
H10B C10 H10C 109.5 . .
C16 C11 C12 119.24(17) . .
C16 C11 P1 121.62(14) . .
C12 C11 P1 119.08(15) . .
C13 C12 C11 120.25(19) . .
C13 C12 H12 119.9 . .
C11 C12 H12 119.9 . .
C14 C13 C12 120.06(19) . .
C14 C13 H13 120.0 . .
C12 C13 H13 120.0 . .
C15 C14 C13 120.15(18) . .
C15 C14 H14 119.9 . .
C13 C14 H14 119.9 . .
C14 C15 C16 120.10(19) . .
C14 C15 H15 119.9 . .
C16 C15 H15 119.9 . .
C11 C16 C15 120.17(17) . .
C11 C16 H16 119.9 . .
C15 C16 H16 119.9 . .
C22 C17 C18 119.15(14) . .
C22 C17 P1 122.20(14) . .
C18 C17 P1 118.30(13) . .
C19 C18 C17 120.16(17) . .
C19 C18 H18 119.9 . .
C17 C18 H18 119.9 . .
C20 C19 C18 120.09(18) . .
C20 C19 H19 120.0 . .
C18 C19 H19 120.0 . .
C21 C20 C19 120.02(18) . .
C21 C20 H20 120.0 . .
C19 C20 H20 120.0 . .
C20 C21 C22 120.57(19) . .
C20 C21 H21 119.7 . .
C22 C21 H21 119.7 . .
C21 C22 C17 119.98(18) . .
C21 C22 H22 120.0 . .
C17 C22 H22 120.0 . .
C24 C23 C28 118.99(17) . .
C24 C23 P1 120.72(14) . .
C28 C23 P1 120.13(14) . .
C25 C24 C23 120.2(2) . .
C25 C24 H24 119.9 . .
C23 C24 H24 119.9 . .
C26 C25 C24 120.2(2) . .
C26 C25 H25 119.9 . .
C24 C25 H25 119.9 . .
C27 C26 C25 119.9(2) . .
C27 C26 H26 120.0 . .
C25 C26 H26 120.0 . .
C26 C27 C28 120.2(2) . .
C26 C27 H27 119.9 . .
C28 C27 H27 119.9 . .
C27 C28 C23 120.46(18) . .
C27 C28 H28 119.8 . .
C23 C28 H28 119.8 . .
H1W O1W H2W 105(4) . .
N2 C29 C30 179.3(5) . .
C29 C30 H30A 109.5 . .
C29 C30 H30B 109.5 . .
H30A C30 H30B 109.5 . .
C29 C30 H30C 109.5 . .
H30A C30 H30C 109.5 . .
H30B C30 H30C 109.5 . .
N3 C31 C32 179.7(12) . .
C31 C32 H32A 109.5 . .
C31 C32 H32B 109.5 . .
H32A C32 H32B 109.5 . .
C31 C32 H32C 109.5 . .
H32A C32 H32C 109.5 . .
H32B C32 H32C 109.5 . .

loop_
_geom_bond_atom_site_label_1
_geom_bond_atom_site_label_2
_geom_bond_distance
_geom_bond_site_symmetry_2
Ru1 C8 1.844(2) .
Ru1 C2 2.033(2) .
Ru1 N1 2.119(2) .
Ru1 O1 2.1433(16) .
Ru1 P1 2.3897(4) 3
Ru1 P1 2.3897(4) .
P1 C23 1.8198(19) .
P1 C17 1.8254(14) .
P1 C11 1.8379(19) .
O1 C6 1.273(3) .
O2 C6 1.248(3) .
O3 C5 1.344(3) .
O3 C1 1.373(3) .
O4 C7 1.217(3) .
O5 C7 1.307(3) .
O5 H5 0.8498 .
O6 C3 1.244(3) .
O7 C8 1.156(3) .
N1 C9 1.145(3) .
C1 C2 1.359(3) .
C1 C6 1.490(3) .
C2 C3 1.471(3) .
C3 C4 1.460(3) .
C4 C5 1.351(3) .
C4 H4 0.9500 .
C5 C7 1.502(3) .
C9 C10 1.455(4) .
C10 H10A 0.9800 .
C10 H10B 0.9800 .
C10 H10C 0.9800 .
C11 C16 1.393(3) .
C11 C12 1.405(3) .
C12 C13 1.392(3) .
C12 H12 0.9500 .
C13 C14 1.390(3) .
C13 H13 0.9500 .
C14 C15 1.386(3) .
C14 H14 0.9500 .
C15 C16 1.401(2) .
C15 H15 0.9500 .
C16 H16 0.9500 .
C17 C22 1.397(2) .
C17 C18 1.399(3) .
C18 C19 1.391(2) .
C18 H18 0.9500 .
C19 C20 1.390(3) .
C19 H19 0.9500 .
C20 C21 1.374(3) .
C20 H20 0.9500 .
C21 C22 1.393(3) .
C21 H21 0.9500 .
C22 H22 0.9500 .
C23 C24 1.397(3) .
C23 C28 1.398(2) .
C24 C25 1.393(3) .
C24 H24 0.9500 .
C25 C26 1.390(4) .
C25 H25 0.9500 .
C26 C27 1.382(3) .
C26 H26 0.9500 .
C27 C28 1.390(3) .
C27 H27 0.9500 .
C28 H28 0.9500 .
O1W H1W 0.94(5) .
O1W H2W 1.03(5) .
N2 C29 1.126(5) .
C29 C30 1.463(6) .
C30 H30A 0.9800 .
C30 H30B 0.9800 .
C30 H30C 0.9800 .
N3 C31 1.129(13) .
C31 C32 1.538(13) .
C32 H32A 0.9800 .
C32 H32B 0.9800 .
C32 H32C 0.9800 .

loop_
_geom_hbond_atom_site_label_D
_geom_hbond_atom_site_label_H
_geom_hbond_atom_site_label_A
_geom_hbond_distance_DH
_geom_hbond_distance_HA
_geom_hbond_distance_DA
_geom_hbond_angle_DHA
_geom_hbond_site_symmetry_A
O5 H5 O2 0.85 1.79 2.639(2) 179.9 2_554
O1W H1W O4 0.94(5) 1.91(5) 2.832(3) 170(4) .
O1W H2W O2 1.03(5) 1.85(5) 2.867(3) 167(4) .

loop_
_geom_torsion_atom_site_label_1
_geom_torsion_atom_site_label_2
_geom_torsion_atom_site_label_3
_geom_torsion_atom_site_label_4
_geom_torsion
_geom_torsion_site_symmetry_1
C8 Ru1 P1 C23 -107.21(10) .
C2 Ru1 P1 C23 -11.34(9) .
N1 Ru1 P1 C23 158.31(9) .
O1 Ru1 P1 C23 67.13(8) .
C8 Ru1 P1 C17 15.44(11) .
C2 Ru1 P1 C17 111.31(11) .
N1 Ru1 P1 C17 -79.04(10) .
O1 Ru1 P1 C17 -170.21(10) .
C8 Ru1 P1 C11 133.56(10) .
C2 Ru1 P1 C11 -130.57(9) .
N1 Ru1 P1 C11 39.08(9) .
O1 Ru1 P1 C11 -52.10(8) .
P1 Ru1 O1 C6 91.644(15) 3
P1 Ru1 O1 C6 -91.644(15) .
C5 O3 C1 C2 0.0 .
C5 O3 C1 C6 180.0 .
O3 C1 C2 C3 0.0 .
C6 C1 C2 C3 180.0 .
O3 C1 C2 Ru1 180.0 .
C6 C1 C2 Ru1 0.0 .
C8 Ru1 C2 C1 180.0 .
N1 Ru1 C2 C1 0.0 .
O1 Ru1 C2 C1 0.0 .
P1 Ru1 C2 C1 -88.151(10) 3
P1 Ru1 C2 C1 88.151(10) .
C8 Ru1 C2 C3 0.0 .
N1 Ru1 C2 C3 180.0 .
O1 Ru1 C2 C3 180.0 .
P1 Ru1 C2 C3 91.849(10) 3
P1 Ru1 C2 C3 -91.849(10) .
C1 C2 C3 O6 180.0 .
Ru1 C2 C3 O6 0.0 .
C1 C2 C3 C4 0.0 .
Ru1 C2 C3 C4 180.0 .
O6 C3 C4 C5 180.0 .
C2 C3 C4 C5 0.0 .
C1 O3 C5 C4 0.0 .
C1 O3 C5 C7 180.0 .
C3 C4 C5 O3 0.0 .
C3 C4 C5 C7 180.0 .
Ru1 O1 C6 O2 180.0 .
Ru1 O1 C6 C1 0.0 .
C2 C1 C6 O2 180.0 .
O3 C1 C6 O2 0.0 .
C2 C1 C6 O1 0.0 .
O3 C1 C6 O1 180.0 .
O3 C5 C7 O4 0.0 .
C4 C5 C7 O4 180.0 .
O3 C5 C7 O5 180.0 .
C4 C5 C7 O5 0.0 .
C23 P1 C11 C16 -104.29(16) .
C17 P1 C11 C16 147.47(16) .
Ru1 P1 C11 C16 21.83(18) .
C23 P1 C11 C12 72.86(16) .
C17 P1 C11 C12 -35.39(17) .
Ru1 P1 C11 C12 -161.02(13) .
C16 C11 C12 C13 -0.8(3) .
P1 C11 C12 C13 -178.03(16) .
C11 C12 C13 C14 -0.7(3) .
C12 C13 C14 C15 1.7(3) .
C13 C14 C15 C16 -1.1(3) .
C12 C11 C16 C15 1.4(3) .
P1 C11 C16 C15 178.56(15) .
C14 C15 C16 C11 -0.5(3) .
C23 P1 C17 C22 -14.11(19) .
C11 P1 C17 C22 92.13(19) .
Ru1 P1 C17 C22 -142.12(15) .
C23 P1 C17 C18 172.64(15) .
C11 P1 C17 C18 -81.13(16) .
Ru1 P1 C17 C18 44.63(17) .
C22 C17 C18 C19 -0.9(3) .
P1 C17 C18 C19 172.59(15) .
C17 C18 C19 C20 -0.2(3) .
C18 C19 C20 C21 1.6(3) .
C19 C20 C21 C22 -1.9(4) .
C20 C21 C22 C17 0.8(4) .
C18 C17 C22 C21 0.6(3) .
P1 C17 C22 C21 -172.58(18) .
C17 P1 C23 C24 125.50(18) .
C11 P1 C23 C24 19.93(18) .
Ru1 P1 C23 C24 -106.40(17) .
C17 P1 C23 C28 -59.16(17) .
C11 P1 C23 C28 -164.74(17) .
Ru1 P1 C23 C28 68.93(16) .
C28 C23 C24 C25 -0.4(3) .
P1 C23 C24 C25 175.0(2) .
C23 C24 C25 C26 0.5(5) .
C24 C25 C26 C27 0.2(5) .
C25 C26 C27 C28 -1.0(4) .
C26 C27 C28 C23 1.1(3) .
C24 C23 C28 C27 -0.4(3) .
P1 C23 C28 C27 -175.85(15) .
